data_1539277
loop_
_publ_author_name
'Schubert, K.'
'Bhan, S.'
'Balk, M.'
'Breimer, H.'
'Stolz, E.'
'Esslinger, P.'

_publ_section_title
;
 Einige strukturelle Ergebnisse an metallischen Phasen. IV
;
_journal_name_full Naturwissenschaften
_journal_page_first 647
_journal_page_last 648
_journal_volume 46
_journal_year 1959
_chemical_formula_sum 'Ge2 Pt'
_space_group_IT_number 58
_symmetry_space_group_name_Hall '-P 2 2n'
_symmetry_space_group_name_H-M 'P n n m'
_cell_angle_alpha 90
_cell_angle_beta 90
_cell_angle_gamma 90
_cell_formula_units_Z 2
_cell_length_a 6.197
_cell_length_b 5.779
_cell_length_c 2.914
_cell_volume 104.358
_citation_journal_id_ASTM NATWAY
_cod_data_source_file Schubert_NATWAY_1959_21.cif
_cod_data_source_block Ge2Pt1
_cod_original_cell_volume 104.3575
_cod_original_formula_sum 'Ge2 Pt1'
_cod_database_code 1539277

loop_
_symmetry_equiv_pos_as_xyz
x,y,z
-x,-y,z
x+1/2,-y+1/2,-z+1/2
-x+1/2,y+1/2,-z+1/2
-x,-y,-z
x,y,-z
-x-1/2,y-1/2,z-1/2
x-1/2,-y-1/2,z-1/2

loop_
_atom_site_label
_atom_site_type_symbol
_atom_site_fract_x
_atom_site_fract_y
_atom_site_fract_z
_atom_site_occupancy
_atom_site_U_iso_or_equiv
Pt1 Pt 0 0 0 1 0.0
Ge1 Ge 0.625 0.17 0 1 0.0
